data_7133810
loop_
_publ_author_name
'Barik, Dinabandhu'
'Chakraborty, Nikita'
'Sahoo, Ashish K.'
'Dhara, Hirendra Nath'
'Patel, Bhisma K.'

_publ_section_title
;
 Electron-donor-acceptor (EDA) complex-driven regioselective vicinal and
 oxidative geminal functionalization of alkynes.
;
_journal_issue 86
_journal_name_full 'Chemical communications (Cambridge, England)'
_journal_page_first 12577
_journal_page_last 12580
_journal_paper_doi 10.1039/d4cc04610b
_journal_volume 60
_journal_year 2024
_chemical_formula_sum 'C3.33 H2.83 N0.17 O0.33 S0.33'
_chemical_formula_weight 61.24
_space_group_crystal_system orthorhombic
_space_group_IT_number 33
_space_group_name_Hall 'P 2c -2n'
_space_group_name_H-M_alt 'P n a 21'
_atom_sites_solution_hydrogens geom
_audit_creation_method SHELXL-2018/3
_audit_update_record
;
2024-07-29 deposited with the CCDC.	2024-10-01 downloaded from the CCDC.
;
_cell_angle_alpha 90
_cell_angle_beta 90
_cell_angle_gamma 90
_cell_formula_units_Z 24
_cell_length_a 11.753(6)
_cell_length_b 8.710(5)
_cell_length_c 17.811(9)
_cell_measurement_reflns_used 8768
_cell_measurement_temperature 298(2)
_cell_measurement_theta_max 27.10
_cell_measurement_theta_min 2.60
_cell_volume 1823.3(17)
_computing_structure_refinement 'SHELXL-2018/3 (Sheldrick, 2018)'
_computing_structure_solution 'SHELXT 2018/2 (Sheldrick, 2018)'
_diffrn_ambient_temperature 298(2)
_diffrn_measured_fraction_theta_full 0.998
_diffrn_measured_fraction_theta_max 0.993
_diffrn_measurement_device_type 'Bruker APEX-II CCD'
_diffrn_measurement_method '\f and \w scans'
_diffrn_radiation_type MoK\a
_diffrn_radiation_wavelength 0.71073
_diffrn_reflns_av_R_equivalents 0.0485
_diffrn_reflns_av_unetI/netI 0.0331
_diffrn_reflns_Laue_measured_fraction_full 0.998
_diffrn_reflns_Laue_measured_fraction_max 0.993
_diffrn_reflns_limit_h_max 15
_diffrn_reflns_limit_h_min -15
_diffrn_reflns_limit_k_max 11
_diffrn_reflns_limit_k_min -11
_diffrn_reflns_limit_l_max 22
_diffrn_reflns_limit_l_min -22
_diffrn_reflns_number 32142
_diffrn_reflns_point_group_measured_fraction_full 0.997
_diffrn_reflns_point_group_measured_fraction_max 0.990
_diffrn_reflns_theta_full 25.242
_diffrn_reflns_theta_max 27.183
_diffrn_reflns_theta_min 2.603
_exptl_absorpt_coefficient_mu 0.305
_exptl_crystal_colour colorless
_exptl_crystal_density_diffrn 1.339
_exptl_crystal_description block
_exptl_crystal_F_000 768
_refine_diff_density_max 0.692
_refine_diff_density_min -0.734
_refine_diff_density_rms 0.253
_refine_ls_abs_structure_details
;
 Flack x determined using 1256 quotients [(I+)-(I-)]/[(I+)+(I-)]
 (Parsons, Flack and Wagner, Acta Cryst. B69 (2013) 249-259).
;
_refine_ls_abs_structure_Flack 0.14(3)
_refine_ls_extinction_method none
_refine_ls_goodness_of_fit_ref 1.266
_refine_ls_hydrogen_treatment constr
_refine_ls_matrix_type full
_refine_ls_number_parameters 227
_refine_ls_number_reflns 4019
_refine_ls_number_restraints 1
_refine_ls_restrained_S_all 1.266
_refine_ls_R_factor_all 0.0945
_refine_ls_R_factor_gt 0.0621
_refine_ls_shift/su_max 0.000
_refine_ls_shift/su_mean 0.000
_refine_ls_structure_factor_coef Fsqd
_refine_ls_weighting_details 'w=1/[\s^2^(Fo^2^)+(0.0939P)^2^+0.5779P] where P=(Fo^2^+2Fc^2^)/3'
_refine_ls_weighting_scheme calc
_refine_ls_wR_factor_gt 0.1592
_refine_ls_wR_factor_ref 0.1939
_reflns_Friedel_coverage 0.931
_reflns_Friedel_fraction_full 0.996
_reflns_Friedel_fraction_max 0.986
_reflns_number_gt 3227
_reflns_number_total 4019
_reflns_threshold_expression 'I > 2\s(I)'
_cod_data_source_file d4cc04610b2.cif
_cod_data_source_block DBBP2PY_0ma_a
_cod_depositor_comments 'Adding full bibliography for 7133809--7133810.cif.'
_cod_database_code 7133810
_shelx_shelxl_version_number 2018/3
_shelx_space_group_comment
;
The symmetry employed for this shelxl refinement is uniquely defined
by the following loop, which should always be used as a source of
symmetry information in preference to the above space-group names.
They are only intended as comments.
;

loop_
_space_group_symop_operation_xyz
'x, y, z'
'-x, -y, z+1/2'
'x+1/2, -y+1/2, z'
'-x+1/2, y+1/2, z+1/2'

loop_
_atom_site_label
_atom_site_type_symbol
_atom_site_fract_x
_atom_site_fract_y
_atom_site_fract_z
_atom_site_U_iso_or_equiv
_atom_site_adp_type
_atom_site_occupancy
_atom_site_site_symmetry_order
_atom_site_calc_flag
_atom_site_refinement_flags_posn
_atom_site_refinement_flags_adp
_atom_site_refinement_flags_occupancy
_atom_site_disorder_assembly
_atom_site_disorder_group
S1 S 0.72984(15) 0.53705(18) 0.34821(11) 0.0586(4) Uani 1 1 d . . . . .
S2 S 0.59708(12) 0.24513(15) 0.52465(11) 0.0506(4) Uani 1 1 d . . . . .
O1 O 0.6830(4) 0.1347(5) 0.5031(3) 0.0664(13) Uani 1 1 d . . . . .
O2 O 0.4802(4) 0.1940(5) 0.5246(3) 0.0636(12) Uani 1 1 d . . . . .
N1 N 0.5853(5) 0.6760(6) 0.4556(4) 0.0662(16) Uani 1 1 d . . . . .
C1 C 0.5493(7) 0.3133(10) 0.6714(5) 0.0677(19) Uani 1 1 d . . . . .
H1 H 0.475270 0.281058 0.662026 0.081 Uiso 1 1 calc R U . . .
C2 C 0.5385(5) 0.5433(6) 0.4777(3) 0.0477(13) Uani 1 1 d . . . . .
C3 C 0.5239(8) 0.8052(9) 0.4637(5) 0.077(2) Uani 1 1 d . . . . .
H3 H 0.556407 0.897258 0.448210 0.092 Uiso 1 1 calc R U . . .
C4 C 0.8270(6) 0.4310(8) 0.2921(4) 0.0557(16) Uani 1 1 d . . . . .
C5 C 0.8130(8) 0.4378(12) 0.2143(5) 0.081(2) Uani 1 1 d . . . . .
H5 H 0.752017 0.491493 0.193843 0.097 Uiso 1 1 calc R U . . .
C6 C 0.8900(10) 0.3643(14) 0.1676(5) 0.099(3) Uani 1 1 d . . . . .
H6 H 0.881349 0.370499 0.115753 0.118 Uiso 1 1 calc R U . . .
C7 C 0.9792(10) 0.2823(13) 0.1973(6) 0.091(3) Uani 1 1 d . . . . .
H7 H 1.029008 0.229492 0.166046 0.109 Uiso 1 1 calc R U . . .
C8 C 0.9940(9) 0.2792(13) 0.2743(6) 0.091(3) Uani 1 1 d . . . . .
H8 H 1.054867 0.225282 0.294678 0.110 Uiso 1 1 calc R U . . .
C9 C 0.9198(7) 0.3548(10) 0.3209(5) 0.073(2) Uani 1 1 d . . . . .
H9 H 0.932303 0.354491 0.372450 0.087 Uiso 1 1 calc R U . . .
C10 C 0.6940(5) 0.3985(7) 0.4139(4) 0.0494(13) Uani 1 1 d . . . . .
H10 H 0.736387 0.308392 0.413150 0.059 Uiso 1 1 calc R U . . .
C11 C 0.6114(5) 0.4077(7) 0.4657(4) 0.0485(13) Uani 1 1 d . . . . .
C12 C 0.6301(5) 0.3141(7) 0.6147(4) 0.0520(14) Uani 1 1 d . . . . .
C13 C 0.5819(8) 0.3624(10) 0.7436(5) 0.080(2) Uani 1 1 d . . . . .
H13 H 0.528923 0.360485 0.782318 0.095 Uiso 1 1 calc R U . . .
C14 C 0.6893(8) 0.4126(9) 0.7578(5) 0.073(2) Uani 1 1 d . . . . .
C15 C 0.7687(7) 0.4115(10) 0.6997(5) 0.077(2) Uani 1 1 d . . . . .
H15 H 0.842822 0.443629 0.709156 0.092 Uiso 1 1 calc R U . . .
C16 C 0.7396(6) 0.3641(9) 0.6292(4) 0.0645(18) Uani 1 1 d . . . . .
H16 H 0.793376 0.365538 0.590975 0.077 Uiso 1 1 calc R U . . .
C17 C 0.4168(7) 0.8095(9) 0.4934(5) 0.073(2) Uani 1 1 d . . . . .
H17 H 0.377002 0.901493 0.497002 0.088 Uiso 1 1 calc R U . . .
C18 C 0.3690(7) 0.6729(10) 0.5180(7) 0.084(2) Uani 1 1 d . . . . .
H18 H 0.296980 0.672046 0.539589 0.101 Uiso 1 1 calc R U . . .
C19 C 0.4295(6) 0.5386(8) 0.5101(5) 0.0671(19) Uani 1 1 d . . . . .
H19 H 0.398598 0.445797 0.525925 0.081 Uiso 1 1 calc R U . . .
C20 C 0.7232(14) 0.4649(16) 0.8342(7) 0.128(5) Uani 1 1 d . . . . .
H20A H 0.780237 0.543362 0.830044 0.191 Uiso 1 1 calc R U . . .
H20B H 0.753287 0.379692 0.862049 0.191 Uiso 1 1 calc R U . . .
H20C H 0.657927 0.505457 0.859870 0.191 Uiso 1 1 calc R U . . .

loop_
_atom_site_aniso_label
_atom_site_aniso_U_11
_atom_site_aniso_U_22
_atom_site_aniso_U_33
_atom_site_aniso_U_23
_atom_site_aniso_U_13
_atom_site_aniso_U_12
S1 0.0627(9) 0.0528(8) 0.0604(9) 0.0069(8) 0.0070(9) -0.0022(7)
S2 0.0506(8) 0.0382(6) 0.0629(8) 0.0015(6) 0.0096(8) -0.0013(6)
O1 0.068(3) 0.046(2) 0.085(3) -0.001(2) 0.018(2) 0.011(2)
O2 0.055(2) 0.057(2) 0.079(3) -0.003(3) 0.011(3) -0.0152(19)
N1 0.073(4) 0.043(3) 0.083(4) 0.000(3) 0.013(3) 0.000(3)
C1 0.056(4) 0.079(5) 0.068(4) 0.001(4) 0.015(4) -0.007(4)
C2 0.045(3) 0.043(3) 0.055(3) -0.004(3) -0.007(3) 0.002(2)
C3 0.094(6) 0.047(4) 0.089(6) 0.000(4) 0.005(5) 0.004(4)
C4 0.059(4) 0.060(3) 0.048(3) 0.004(3) 0.004(3) -0.014(3)
C5 0.079(5) 0.106(7) 0.057(4) 0.011(4) 0.004(4) 0.008(5)
C6 0.108(7) 0.136(9) 0.052(4) -0.012(5) 0.011(5) 0.009(7)
C7 0.087(6) 0.103(7) 0.081(6) -0.006(5) 0.027(5) 0.012(6)
C8 0.082(6) 0.109(7) 0.084(7) 0.015(5) 0.018(5) 0.028(6)
C9 0.069(4) 0.092(5) 0.058(4) 0.004(4) 0.006(3) 0.013(4)
C10 0.054(3) 0.044(3) 0.050(3) 0.002(3) 0.002(3) -0.004(3)
C11 0.049(3) 0.038(3) 0.059(4) -0.001(2) 0.004(3) -0.004(2)
C12 0.052(3) 0.047(3) 0.058(3) 0.008(3) 0.009(3) 0.007(3)
C13 0.084(6) 0.083(5) 0.072(5) -0.005(4) 0.019(4) 0.004(4)
C14 0.085(5) 0.069(4) 0.066(5) 0.000(4) -0.006(4) 0.014(4)
C15 0.063(5) 0.081(5) 0.086(6) -0.006(5) -0.007(4) 0.008(4)
C16 0.050(4) 0.078(5) 0.066(4) 0.002(4) 0.001(3) 0.000(3)
C17 0.081(5) 0.057(4) 0.082(5) -0.002(4) -0.013(4) 0.019(4)
C18 0.057(4) 0.082(5) 0.113(7) 0.001(6) -0.001(5) 0.018(4)
C19 0.051(3) 0.057(4) 0.093(6) 0.006(4) 0.001(4) 0.002(3)
C20 0.181(13) 0.111(8) 0.090(9) -0.026(7) -0.005(9) 0.018(9)

loop_
_atom_type_symbol
_atom_type_description
_atom_type_scat_dispersion_real
_atom_type_scat_dispersion_imag
_atom_type_scat_source
C C 0.0033 0.0016 'International Tables Vol C Tables 4.2.6.8 and 6.1.1.4'
H H 0.0000 0.0000 'International Tables Vol C Tables 4.2.6.8 and 6.1.1.4'
N N 0.0061 0.0033 'International Tables Vol C Tables 4.2.6.8 and 6.1.1.4'
O O 0.0106 0.0060 'International Tables Vol C Tables 4.2.6.8 and 6.1.1.4'
S S 0.1246 0.1234 'International Tables Vol C Tables 4.2.6.8 and 6.1.1.4'

loop_
_geom_angle_atom_site_label_1
_geom_angle_atom_site_label_2
_geom_angle_atom_site_label_3
_geom_angle
_geom_angle_site_symmetry_1
_geom_angle_site_symmetry_3
_geom_angle_publ_flag
C10 S1 C4 100.0(3) . . ?
O2 S2 O1 117.3(3) . . ?
O2 S2 C12 108.5(3) . . ?
O1 S2 C12 108.4(3) . . ?
O2 S2 C11 109.7(3) . . ?
O1 S2 C11 108.0(3) . . ?
C12 S2 C11 104.3(3) . . ?
C2 N1 C3 118.0(6) . . ?
C12 C1 C13 118.5(7) . . ?
N1 C2 C19 121.4(6) . . ?
N1 C2 C11 114.2(5) . . ?
C19 C2 C11 124.4(6) . . ?
N1 C3 C17 124.0(8) . . ?
C9 C4 C5 119.0(8) . . ?
C9 C4 S1 123.4(5) . . ?
C5 C4 S1 117.4(6) . . ?
C6 C5 C4 119.9(9) . . ?
C7 C6 C5 120.4(9) . . ?
C6 C7 C8 119.3(9) . . ?
C9 C8 C7 120.7(10) . . ?
C8 C9 C4 120.6(8) . . ?
C11 C10 S1 126.8(5) . . ?
C10 C11 C2 124.6(6) . . ?
C10 C11 S2 115.4(5) . . ?
C2 C11 S2 120.0(5) . . ?
C16 C12 C1 120.1(7) . . ?
C16 C12 S2 119.0(5) . . ?
C1 C12 S2 120.8(6) . . ?
C14 C13 C1 121.4(8) . . ?
C13 C14 C15 118.8(8) . . ?
C13 C14 C20 121.1(10) . . ?
C15 C14 C20 120.0(10) . . ?
C16 C15 C14 121.1(8) . . ?
C15 C16 C12 120.1(7) . . ?
C3 C17 C18 118.2(8) . . ?
C19 C18 C17 119.2(8) . . ?
C18 C19 C2 119.2(7) . . ?

loop_
_geom_bond_atom_site_label_1
_geom_bond_atom_site_label_2
_geom_bond_distance
_geom_bond_site_symmetry_2
_geom_bond_publ_flag
S1 C10 1.733(6) . ?
S1 C4 1.777(7) . ?
S2 O2 1.444(5) . ?
S2 O1 1.447(5) . ?
S2 C12 1.756(8) . ?
S2 C11 1.771(6) . ?
N1 C2 1.339(8) . ?
N1 C3 1.345(10) . ?
C1 C12 1.386(10) . ?
C1 C13 1.407(13) . ?
C2 C19 1.405(10) . ?
C2 C11 1.475(8) . ?
C3 C17 1.366(12) . ?
C4 C9 1.375(10) . ?
C4 C5 1.396(10) . ?
C5 C6 1.386(14) . ?
C6 C7 1.374(15) . ?
C7 C8 1.381(15) . ?
C8 C9 1.373(12) . ?
C10 C11 1.342(9) . ?
C12 C16 1.383(10) . ?
C13 C14 1.359(12) . ?
C14 C15 1.393(13) . ?
C14 C20 1.491(15) . ?
C15 C16 1.365(12) . ?
C17 C18 1.387(13) . ?
C18 C19 1.376(11) . ?
